data_7704815
loop_
_publ_author_name
'Gao, Wen-Yang'
'Van Trieste Iii, Gerard Pierre'
'Powers, David C.'

_publ_section_title
;
 Synthesis of atomically precise single-crystalline Ru<sub>2</sub>-based
 coordination polymers.
;
_journal_issue 45
_journal_name_full 'Dalton transactions (Cambridge, England : 2003)'
_journal_page_first 16077
_journal_page_last 16081
_journal_paper_doi 10.1039/d0dt02233k
_journal_volume 49
_journal_year 2020
_chemical_formula_moiety '0.5(C64 H32 Ag2 N8 O20 Ru4)'
_chemical_formula_sum 'C32 H16 Ag N4 O10 Ru2'
_chemical_formula_weight 926.50
_chemical_name_common Ag_2a
_space_group_crystal_system monoclinic
_space_group_IT_number 10
_space_group_name_Hall '-P 2y'
_space_group_name_H-M_alt 'P 1 2/m 1'
_atom_sites_solution_hydrogens geom
_atom_sites_solution_primary dual
_audit_block_doi 10.5517/ccdc.csd.cc25j1wn
_audit_creation_date 2020-06-21
_audit_creation_method
;
Olex2 1.2
(compiled 2018.05.29 svn.r3508 for OlexSys, GUI svn.r5506)
;
_audit_update_record
;
2020-06-22 deposited with the CCDC.	2020-07-13 downloaded from the CCDC.
;
_cell_angle_alpha 90
_cell_angle_beta 97.049(5)
_cell_angle_gamma 90
_cell_formula_units_Z 2
_cell_length_a 12.455(5)
_cell_length_b 19.023(8)
_cell_length_c 16.766(7)
_cell_measurement_reflns_used 6500
_cell_measurement_temperature 110(2)
_cell_measurement_theta_max 19.72
_cell_measurement_theta_min 2.21
_cell_volume 3942(3)
_computing_cell_refinement 'SAINT V8.38A (?, 2016)'
_computing_data_reduction 'SAINT V8.38A (?, 2016)'
_computing_molecular_graphics 'Olex2 (Dolomanov et al., 2009)'
_computing_publication_material 'Olex2 (Dolomanov et al., 2009)'
_computing_structure_refinement 'XL (Sheldrick, 2008)'
_computing_structure_solution 'XT (Sheldrick, 2015)'
_diffrn_ambient_temperature 110.15
_diffrn_measured_fraction_theta_full 0.981
_diffrn_measured_fraction_theta_max 0.981
_diffrn_measurement_device_type 'Bruker APEX-II CCD'
_diffrn_measurement_method '\f and \w scans'
_diffrn_radiation_type MoK\a
_diffrn_radiation_wavelength 0.71073
_diffrn_reflns_av_R_equivalents 0.0562
_diffrn_reflns_av_unetI/netI 0.0566
_diffrn_reflns_Laue_measured_fraction_full 0.981
_diffrn_reflns_Laue_measured_fraction_max 0.981
_diffrn_reflns_limit_h_max 11
_diffrn_reflns_limit_h_min -11
_diffrn_reflns_limit_k_max 18
_diffrn_reflns_limit_k_min -18
_diffrn_reflns_limit_l_max 15
_diffrn_reflns_limit_l_min -14
_diffrn_reflns_number 13095
_diffrn_reflns_point_group_measured_fraction_full 0.981
_diffrn_reflns_point_group_measured_fraction_max 0.981
_diffrn_reflns_theta_full 19.793
_diffrn_reflns_theta_max 19.793
_diffrn_reflns_theta_min 1.224
_diffrn_standards_number 0
_exptl_absorpt_coefficient_mu 0.650
_exptl_absorpt_correction_T_max 0.7444
_exptl_absorpt_correction_T_min 0.5707
_exptl_absorpt_correction_type multi-scan
_exptl_absorpt_process_details
;
SADABS-2016/2 (Bruker,2016/2) was used for absorption correction.
wR2(int) was 0.1072 before and 0.0662 after correction.
The Ratio of minimum to maximum transmission is 0.7667.
The \l/2 correction factor is Not present.
;
_exptl_crystal_colour orange
_exptl_crystal_density_diffrn 0.780
_exptl_crystal_description block
_exptl_crystal_F_000 902
_exptl_crystal_size_max 0.01
_exptl_crystal_size_mid 0.01
_exptl_crystal_size_min 0.01
_refine_diff_density_max 3.450
_refine_diff_density_min -1.512
_refine_diff_density_rms 0.141
_refine_ls_extinction_method none
_refine_ls_goodness_of_fit_ref 1.793
_refine_ls_hydrogen_treatment constr
_refine_ls_matrix_type full
_refine_ls_number_parameters 230
_refine_ls_number_reflns 3645
_refine_ls_number_restraints 373
_refine_ls_restrained_S_all 1.759
_refine_ls_R_factor_all 0.1856
_refine_ls_R_factor_gt 0.1409
_refine_ls_shift/su_max 0.001
_refine_ls_shift/su_mean 0.000
_refine_ls_structure_factor_coef Fsqd
_refine_ls_weighting_details 'w=1/[\s^2^(Fo^2^)+(0.2000P)^2^] where P=(Fo^2^+2Fc^2^)/3'
_refine_ls_weighting_scheme calc
_refine_ls_wR_factor_gt 0.4060
_refine_ls_wR_factor_ref 0.4866
_reflns_Friedel_coverage 0.000
_reflns_number_gt 2049
_reflns_number_total 3645
_reflns_threshold_expression 'I > 2\s(I)'
_cod_data_source_file d0dt02233k2.cif
_cod_data_source_block Ag_2a
_cod_depositor_comments 'Adding full bibliography for 7704814--7704819.cif.'
_cod_original_sg_symbol_H-M 'P 2/m'
_cod_database_code 7704815
_shelx_shelxl_version_number 2014/7
_shelx_space_group_comment
;
The symmetry employed for this shelxl refinement is uniquely defined
by the following loop, which should always be used as a source of
symmetry information in preference to the above space-group names.
They are only intended as comments.
;
_olex2_refinement_description
;
1. Fixed Uiso
 At 1.2 times of:
  All C(H) groups
2. Restrained distances
 N2-C12
 1.13 with sigma of 0.02
 C11-C10
 1.39 with sigma of 0.02
 C9-C10
 1.39 with sigma of 0.02
 C9-C8
 1.39 with sigma of 0.02
 C3-C2
 1.39 with sigma of 0.02
 C4-C3
 1.39 with sigma of 0.02
 C5-C4
 1.39 with sigma of 0.02
3. Uiso/Uaniso restraints and constraints
All non-hydrogen atoms have similar U: within 2A with sigma of 0.01 and sigma
for terminal atoms of 0.02
4. Rigid body (RIGU) restrains
 All non-hydrogen atoms
 with sigma for 1-2 distances of 0.01 and sigma for 1-3 distances of 0.01
5.a Aromatic/amide H refined with riding coordinates:
 C3(H3), C9(H9), C4(H4), C15(H15), C18(H18), C17(H17), C16(H16), C10(H10)
5.b Fitted hexagon refined as free rotating group:
 C14(C15,C18,C19,C17,C16)
;
_olex2_submission_special_instructions 'No special instructions were received'

loop_
_space_group_symop_operation_xyz
'x, y, z'
'-x, y, -z'
'-x, -y, -z'
'x, -y, z'

loop_
_atom_site_label
_atom_site_type_symbol
_atom_site_fract_x
_atom_site_fract_y
_atom_site_fract_z
_atom_site_U_iso_or_equiv
_atom_site_adp_type
_atom_site_occupancy
_atom_site_site_symmetry_order
_atom_site_calc_flag
_atom_site_refinement_flags_posn
_atom_site_refinement_flags_adp
_atom_site_refinement_flags_occupancy
_atom_site_disorder_assembly
_atom_site_disorder_group
Ru1 Ru 1.5000 0.44060(8) 0.5000 0.0860(10) Uani 1 2 d S TU P . .
Ru2 Ru 1.4182(2) 1.0000 -0.5380(2) 0.1570(17) Uani 1 2 d S TU P . .
Ag1 Ag 1.2537(3) 0.5000 -0.18645(17) 0.1634(15) Uani 1 2 d S TU P . .
O3 O 1.5000 0.3248(5) 0.5000 0.055(3) Uani 1 2 d S TU P . .
O1 O 1.3461(7) 0.4424(4) 0.5275(5) 0.061(3) Uani 1 1 d . U . . .
O2 O 1.4519(8) 0.4419(4) 0.3851(7) 0.073(3) Uani 1 1 d . U . . .
O6 O 1.2496(16) 1.0000 -0.6179(15) 0.159(9) Uani 1 2 d S TU P . .
C1 C 1.3027(18) 0.5000 0.5394(12) 0.068(4) Uani 1 2 d S TU P . .
C2 C 1.2008(16) 0.5000 0.5627(13) 0.073(4) Uani 1 2 d DS TU P . .
C8 C 1.419(2) 0.5000 0.2587(15) 0.100(5) Uani 1 2 d DS TU P . .
O4 O 1.5309(14) 0.9229(5) -0.3969(11) 0.158(5) Uani 1 1 d . U . . .
O5 O 1.3701(13) 0.9247(6) -0.4681(11) 0.157(4) Uani 1 1 d . U . . .
C3 C 1.1492(12) 0.4389(6) 0.5762(10) 0.081(4) Uani 1 1 d D U . . .
H3 H 1.1841 0.3953 0.5697 0.097 Uiso 1 1 calc R . . . .
N1 N 0.802(2) 0.5000 0.6556(14) 0.121(7) Uani 1 2 d S TU P . .
C7 C 1.4396(19) 0.5000 0.3451(16) 0.092(4) Uani 1 2 d S TU P . .
C9 C 1.4059(18) 0.5610(8) 0.2155(11) 0.114(4) Uani 1 1 d D U . . .
H9 H 1.4104 0.6049 0.2428 0.136 Uiso 1 1 calc R . . . .
C11 C 1.377(3) 0.5000 0.0912(19) 0.153(6) Uani 1 2 d DS TU P . .
N2 N 1.317(3) 0.5000 -0.0674(19) 0.176(7) Uani 1 2 d DS TU P . .
C5 C 0.989(2) 0.5000 0.6183(16) 0.101(5) Uani 1 2 d DS TU P . .
C4 C 1.0439(13) 0.4398(7) 0.5998(11) 0.097(4) Uani 1 1 d D U . . .
H4 H 1.0081 0.3960 0.6033 0.116 Uiso 1 1 calc R . . . .
C14 C 1.3494(14) 0.7136(7) -0.2980(11) 0.187(5) Uani 1 1 d . U . . .
C15 C 1.2786(11) 0.7420(7) -0.3602(12) 0.180(6) Uani 1 1 d G U . . .
H15 H 1.2124 0.7188 -0.3779 0.216 Uiso 1 1 calc R . . . .
C18 C 1.3047(13) 0.8043(7) -0.3966(10) 0.172(5) Uani 1 1 d G U . . .
H18 H 1.2563 0.8238 -0.4391 0.207 Uiso 1 1 calc R . . . .
C19 C 1.4016(13) 0.8383(6) -0.3707(10) 0.170(5) Uani 1 1 d G U . . .
C17 C 1.4723(11) 0.8099(7) -0.3085(11) 0.175(5) Uani 1 1 d G U . . .
H17 H 1.5385 0.8331 -0.2908 0.209 Uiso 1 1 calc R . . . .
C16 C 1.4462(14) 0.7475(7) -0.2721(10) 0.184(6) Uani 1 1 d G U . . .
H16 H 1.4946 0.7281 -0.2296 0.221 Uiso 1 1 calc R . . . .
C10 C 1.387(2) 0.5597(10) 0.1343(12) 0.138(5) Uani 1 1 d D U . . .
H10 H 1.3810 0.6032 0.1063 0.165 Uiso 1 1 calc R . . . .
C20 C 1.438(2) 0.8983(10) -0.4116(17) 0.161(4) Uani 1 1 d . U . . .
C12 C 1.353(4) 0.5000 -0.002(2) 0.168(7) Uani 1 2 d DS TU P . .
C6 C 0.884(2) 0.5000 0.6426(17) 0.106(6) Uani 1 2 d S TU P . .
N3 N 1.296(2) 0.5949(12) -0.2341(16) 0.207(7) Uani 1 1 d . U . . .
C13 C 1.318(2) 0.6515(13) -0.262(2) 0.194(6) Uani 1 1 d . U . . .

loop_
_atom_site_aniso_label
_atom_site_aniso_U_11
_atom_site_aniso_U_22
_atom_site_aniso_U_33
_atom_site_aniso_U_23
_atom_site_aniso_U_13
_atom_site_aniso_U_12
Ru1 0.0893(18) 0.0571(13) 0.109(2) 0.000 0.0012(13) 0.000
Ru2 0.139(3) 0.0624(16) 0.250(4) 0.000 -0.056(3) 0.000
Ag1 0.226(4) 0.131(2) 0.131(3) 0.000 0.014(2) 0.000
O3 0.029(7) 0.040(6) 0.100(10) 0.000 0.024(6) 0.000
O1 0.060(6) 0.054(5) 0.066(6) 0.011(4) 0.000(5) 0.002(4)
O2 0.053(5) 0.055(4) 0.114(6) -0.010(4) 0.017(5) 0.010(4)
O6 0.140(17) 0.042(8) 0.28(2) 0.000 -0.050(16) 0.000
C1 0.071(8) 0.048(7) 0.083(8) 0.000 -0.004(7) 0.000
C2 0.074(8) 0.046(6) 0.095(9) 0.000 -0.002(8) 0.000
C8 0.115(10) 0.074(8) 0.110(9) 0.000 0.011(8) 0.000
O4 0.149(10) 0.060(6) 0.241(11) 0.004(7) -0.066(9) -0.012(6)
O5 0.137(7) 0.068(5) 0.242(8) 0.016(6) -0.072(7) -0.011(5)
C3 0.078(8) 0.055(6) 0.107(9) -0.001(5) 0.001(7) -0.003(5)
N1 0.095(13) 0.149(14) 0.119(15) 0.000 0.005(13) 0.000
C7 0.087(8) 0.068(7) 0.119(8) 0.000 0.005(8) 0.000
C9 0.146(10) 0.094(8) 0.099(9) 0.000(6) 0.007(9) -0.002(6)
C11 0.194(13) 0.145(11) 0.113(11) 0.000 -0.005(11) 0.000
N2 0.219(17) 0.181(14) 0.121(13) 0.000 -0.008(13) 0.000
C5 0.085(10) 0.091(8) 0.124(11) 0.000 0.002(9) 0.000
C4 0.088(8) 0.070(7) 0.128(10) 0.007(6) -0.002(8) -0.007(6)
C14 0.165(10) 0.118(8) 0.256(12) 0.050(8) -0.062(9) -0.026(8)
C15 0.158(11) 0.103(8) 0.259(12) 0.043(9) -0.061(9) -0.020(8)
C18 0.147(10) 0.092(8) 0.254(12) 0.033(8) -0.071(9) -0.022(8)
C19 0.151(9) 0.083(7) 0.254(10) 0.019(7) -0.063(8) -0.025(7)
C17 0.151(10) 0.092(8) 0.260(12) 0.026(8) -0.059(9) -0.026(8)
C16 0.164(11) 0.107(8) 0.260(12) 0.036(9) -0.056(10) -0.026(8)
C10 0.177(12) 0.126(9) 0.107(9) 0.008(6) 0.002(9) -0.011(7)
C20 0.145(8) 0.071(6) 0.245(9) 0.007(7) -0.067(8) -0.010(6)
C12 0.210(15) 0.168(12) 0.120(12) 0.000 -0.002(12) 0.000
C6 0.087(11) 0.113(10) 0.114(12) 0.000 -0.001(11) 0.000
N3 0.184(13) 0.158(11) 0.246(14) 0.083(11) -0.110(11) -0.024(10)
C13 0.176(11) 0.133(9) 0.248(13) 0.065(9) -0.074(10) -0.028(9)

loop_
_atom_type_symbol
_atom_type_description
_atom_type_scat_dispersion_real
_atom_type_scat_dispersion_imag
_atom_type_scat_source
C C 0.0033 0.0016 'International Tables Vol C Tables 4.2.6.8 and 6.1.1.4'
H H 0.0000 0.0000 'International Tables Vol C Tables 4.2.6.8 and 6.1.1.4'
Ag Ag -0.8971 1.1015 'International Tables Vol C Tables 4.2.6.8 and 6.1.1.4'
N N 0.0061 0.0033 'International Tables Vol C Tables 4.2.6.8 and 6.1.1.4'
O O 0.0106 0.0060 'International Tables Vol C Tables 4.2.6.8 and 6.1.1.4'
Ru Ru -1.2594 0.8363 'International Tables Vol C Tables 4.2.6.8 and 6.1.1.4'

loop_
_citation_id
_citation_doi
_citation_year
1 10.26434/chemrxiv.12556160 2020

loop_
_geom_angle_atom_site_label_1
_geom_angle_atom_site_label_2
_geom_angle_atom_site_label_3
_geom_angle
_geom_angle_site_symmetry_1
_geom_angle_site_symmetry_3
_geom_angle_publ_flag
O3 Ru1 Ru1 180.0 . 3_866 ?
O1 Ru1 Ru1 89.1(2) . 3_866 ?
O1 Ru1 Ru1 89.1(2) 2_856 3_866 ?
O1 Ru1 O3 90.9(2) . . ?
O1 Ru1 O3 90.9(2) 2_856 . ?
O1 Ru1 O1 178.1(4) . 2_856 ?
O2 Ru1 Ru1 89.3(2) . 3_866 ?
O2 Ru1 Ru1 89.3(2) 2_856 3_866 ?
O2 Ru1 O3 90.7(2) 2_856 . ?
O2 Ru1 O3 90.7(2) . . ?
O2 Ru1 O1 92.3(4) . . ?
O2 Ru1 O1 92.3(4) 2_856 2_856 ?
O2 Ru1 O1 87.7(4) 2_856 . ?
O2 Ru1 O1 87.7(4) . 2_856 ?
O2 Ru1 O2 178.5(5) . 2_856 ?
Ru2 Ru2 O6 179.4(7) 3_874 . ?
O4 Ru2 Ru2 89.0(5) 2_854 3_874 ?
O4 Ru2 Ru2 89.0(5) 3_874 3_874 ?
O4 Ru2 O6 90.6(6) 2_854 . ?
O4 Ru2 O6 90.6(6) 3_874 . ?
O4 Ru2 O4 95.7(10) 2_854 3_874 ?
O4 Ru2 O5 86.0(7) 2_854 . ?
O4 Ru2 O5 86.0(7) 3_874 4_575 ?
O4 Ru2 O5 177.4(6) 2_854 4_575 ?
O4 Ru2 O5 177.4(6) 3_874 . ?
O5 Ru2 Ru2 89.1(4) . 3_874 ?
O5 Ru2 Ru2 89.1(4) 4_575 3_874 ?
O5 Ru2 O6 91.3(6) . . ?
O5 Ru2 O6 91.3(6) 4_575 . ?
O5 Ru2 O5 92.2(10) 4_575 . ?
N2 Ag1 N3 106.8(8) . 4_565 ?
N2 Ag1 N3 106.8(8) . . ?
N3 Ag1 N3 121.4(19) . 4_565 ?
C1 O1 Ru1 119.4(11) . . ?
C7 O2 Ru1 121.8(12) . . ?
O1 C1 O1 123(2) 4_565 . ?
O1 C1 C2 118.6(10) . . ?
O1 C1 C2 118.6(10) 4_565 . ?
C3 C2 C1 121.3(9) . . ?
C3 C2 C1 121.3(9) 4_565 . ?
C3 C2 C3 117.3(19) . 4_565 ?
C9 C8 C7 121.9(12) . . ?
C9 C8 C7 121.9(12) 4_565 . ?
C9 C8 C9 116(2) 4_565 . ?
C20 O4 Ru2 121.5(16) . 3_874 ?
C20 O5 Ru2 119.6(16) . . ?
C2 C3 C4 120.6(13) . . ?
O2 C7 O2 118(2) . 4_565 ?
O2 C7 C8 121.2(11) . . ?
O2 C7 C8 121.2(11) 4_565 . ?
C10 C9 C8 121(2) . . ?
C10 C11 C10 115(3) 4_565 . ?
C10 C11 C12 122.3(15) 4_565 . ?
C10 C11 C12 122.3(15) . . ?
C12 N2 Ag1 180(4) . . ?
C4 C5 C4 111(2) . 4_565 ?
C4 C5 C6 124.1(10) . . ?
C4 C5 C6 124.1(10) 4_565 . ?
C5 C4 C3 124.7(15) . . ?
C15 C14 C16 120.0 . . ?
C15 C14 C13 117.7(15) . . ?
C16 C14 C13 122.3(15) . . ?
C14 C15 C18 120.0 . . ?
C19 C18 C15 120.0 . . ?
C18 C19 C20 122.2(14) . . ?
C17 C19 C18 120.0 . . ?
C17 C19 C20 117.4(14) . . ?
C19 C17 C16 120.0 . . ?
C17 C16 C14 120.0 . . ?
C11 C10 C9 123(2) . . ?
O4 C20 O5 121(2) . . ?
O4 C20 C19 123(2) . . ?
O5 C20 C19 116(2) . . ?
N2 C12 C11 168(5) . . ?
N1 C6 C5 175(3) . . ?
C13 N3 Ag1 178(3) . . ?
N3 C13 C14 175(4) . . ?

loop_
_geom_bond_atom_site_label_1
_geom_bond_atom_site_label_2
_geom_bond_distance
_geom_bond_site_symmetry_2
_geom_bond_publ_flag
Ru1 Ru1 2.260(3) 3_866 ?
Ru1 O3 2.202(10) . ?
Ru1 O1 2.026(9) 2_856 ?
Ru1 O1 2.026(9) . ?
Ru1 O2 1.946(11) . ?
Ru1 O2 1.946(11) 2_856 ?
Ru2 Ru2 2.266(5) 3_874 ?
Ru2 O6 2.348(19) . ?
Ru2 O4 1.978(16) 2_854 ?
Ru2 O4 1.978(16) 3_874 ?
Ru2 O5 1.989(16) 4_575 ?
Ru2 O5 1.989(16) . ?
Ag1 N2 2.05(3) . ?
Ag1 N3 2.07(2) 4_565 ?
Ag1 N3 2.07(2) . ?
O1 C1 1.249(13) . ?
O2 C7 1.292(16) . ?
C1 O1 1.249(13) 4_565 ?
C1 C2 1.37(3) . ?
C2 C3 1.360(13) 4_565 ?
C2 C3 1.360(13) . ?
C8 C7 1.44(3) . ?
C8 C9 1.367(15) . ?
C8 C9 1.367(15) 4_565 ?
O4 Ru2 1.978(16) 3_874 ?
O4 C20 1.24(2) . ?
O5 C20 1.29(2) . ?
C3 C4 1.416(15) . ?
N1 C6 1.07(3) . ?
C7 O2 1.292(16) 4_565 ?
C9 C10 1.353(16) . ?
C11 C10 1.343(16) 4_565 ?
C11 C10 1.343(16) . ?
C11 C12 1.55(4) . ?
N2 C12 1.134(18) . ?
C5 C4 1.387(15) . ?
C5 C4 1.387(15) 4_565 ?
C5 C6 1.42(4) . ?
C14 C15 1.3900 . ?
C14 C16 1.3900 . ?
C14 C13 1.40(3) . ?
C15 C18 1.3900 . ?
C18 C19 1.3900 . ?
C19 C17 1.3900 . ?
C19 C20 1.43(3) . ?
C17 C16 1.3900 . ?
N3 C13 1.22(3) . ?

loop_
_smtbx_masks_void_nr
_smtbx_masks_void_average_x
_smtbx_masks_void_average_y
_smtbx_masks_void_average_z
_smtbx_masks_void_volume
_smtbx_masks_void_count_electrons
_smtbx_masks_void_content
1 -0.840 -0.339 -0.413 2595.2 1111.7 ?
